data_4102014
loop_
_publ_author_name
'Sergey N. Semenov'
'Olivier Blacque'
'Thomas Fox'
'Koushik Venkatesan'
'Heinz Berke'

_publ_section_title
;
 Electronic Communication in Dinuclear C4-Bridged Tungsten Complexes
;
_journal_name_full 'Journal of the American Chemical Society'
_journal_page_first 3115
_journal_page_last 3127
_journal_paper_doi 10.1021/ja909764x
_journal_volume 132
_journal_year 2010
_chemical_formula_moiety 'C62 H54 Cl2 O4 P4 W2, C2 H3 N'
_chemical_formula_sum 'C64 H57 Cl2 N O4 P4 W2'
_chemical_formula_weight 1466.57
_chemical_name_systematic
'[(\m-2,3-dimethylbut-2-en-1,4-diylidyne)bis(dicarbonyl{1,2-bis(diphenylphosphino)ethane}chlorotungsten)]'
_space_group_IT_number 15
_symmetry_cell_setting monoclinic
_symmetry_space_group_name_Hall '-C 2yc'
_symmetry_space_group_name_H-M 'C 1 2/c 1'
_atom_sites_solution_hydrogens geom
_atom_sites_solution_primary direct
_atom_sites_solution_secondary difmap
_audit_creation_method SHELXL-97
_cell_angle_alpha 90.00
_cell_angle_beta 107.685(14)
_cell_angle_gamma 90.00
_cell_formula_units_Z 4
_cell_length_a 19.357(3)
_cell_length_b 11.0318(10)
_cell_length_c 30.138(4)
_cell_measurement_reflns_used 8000
_cell_measurement_temperature 183(2)
_cell_measurement_theta_max 25.9
_cell_measurement_theta_min 2.15
_cell_volume 6131.6(14)
_computing_cell_refinement 'IPDS software (Stoe & Cie, 1999)'
_computing_data_collection 'IPDS software (Stoe & Cie, 1999)'
_computing_data_reduction 'IPDS software (Stoe & Cie, 1999)'
_computing_molecular_graphics
; ORTEP-3 for Windows, Version 1.08.
  Farrugia, L. J. (1997). J. Appl. Cryst. 30, 565.
;
_computing_publication_material
; WinGX - An integrated system of Windows programs for the solution,
 refinment and analysis of single crystal X-ray diffraction data,
 Version 1.70.01.
 Farrugia, L. J. (1999). J. Appl. Cryst. 32, 837-838.
 SHELXL97. Program for crystal structure refinement.
 Sheldrick, G.M. (2008). Acta Cryst. A64, 112-122.
 PLATON for Windows, Version 1.12.
 Spek, A. L. (2003). J. Appl. Cryst. 36, 7-13. 
;
_computing_structure_refinement
; SHELXL97. Program for crystal structure refinement.
  Sheldrick, G.M. (2008). Acta Cryst. A64, 112-122.
;
_computing_structure_solution
; SHELXS97. Program for Crystal Structure solution.
  Sheldrick, G.M. (2008). Acta Cryst. A64, 112-122.  
;
_diffrn_ambient_temperature 183(2)
_diffrn_measured_fraction_theta_full 0.996
_diffrn_measured_fraction_theta_max 0.996
_diffrn_measurement_device_type 'STOE IPDS'
_diffrn_measurement_method '\f oscillation scan'
_diffrn_radiation_monochromator graphite
_diffrn_radiation_source 'fine-focus sealed tube'
_diffrn_radiation_type MoK\a
_diffrn_radiation_wavelength 0.71073
_diffrn_reflns_av_R_equivalents 0.0780
_diffrn_reflns_av_sigmaI/netI 0.0420
_diffrn_reflns_limit_h_max 22
_diffrn_reflns_limit_h_min -22
_diffrn_reflns_limit_k_max 13
_diffrn_reflns_limit_k_min -13
_diffrn_reflns_limit_l_max 35
_diffrn_reflns_limit_l_min -35
_diffrn_reflns_number 26034
_diffrn_reflns_theta_full 25.00
_diffrn_reflns_theta_max 25.00
_diffrn_reflns_theta_min 2.21
_diffrn_standards_decay_% 0
_diffrn_standards_interval_count image
_diffrn_standards_interval_time '7 min'
_diffrn_standards_number 400
_exptl_absorpt_coefficient_mu 3.987
_exptl_absorpt_correction_T_max 0.575
_exptl_absorpt_correction_T_min 0.287
_exptl_absorpt_correction_type numerical
_exptl_absorpt_process_details '(Coppens et al., 1965)'
_exptl_crystal_colour orange
_exptl_crystal_density_diffrn 1.589
_exptl_crystal_density_method 'not measured'
_exptl_crystal_description prism
_exptl_crystal_F_000 2888
_exptl_crystal_size_max 0.33
_exptl_crystal_size_mid 0.22
_exptl_crystal_size_min 0.15
_refine_diff_density_max 1.432
_refine_diff_density_min -1.842
_refine_diff_density_rms 0.128
_refine_ls_extinction_method none
_refine_ls_goodness_of_fit_ref 1.057
_refine_ls_hydrogen_treatment constr
_refine_ls_matrix_type full
_refine_ls_number_parameters 366
_refine_ls_number_reflns 5379
_refine_ls_number_restraints 0
_refine_ls_restrained_S_all 1.096
_refine_ls_R_factor_all 0.0438
_refine_ls_R_factor_gt 0.0388
_refine_ls_shift/su_max 0.002
_refine_ls_shift/su_mean 0.000
_refine_ls_structure_factor_coef Fsqd
_refine_ls_weighting_details 'w=1/[\s^2^(Fo^2^)+(0.0636P)^2^+15.5689P] where P=(Fo^2^+2Fc^2^)/3'
_refine_ls_weighting_scheme calc
_refine_ls_wR_factor_gt 0.1022
_refine_ls_wR_factor_ref 0.1052
_reflns_number_gt 4711
_reflns_number_total 5379
_reflns_threshold_expression >2sigma(I)
_cod_data_source_file ja909764x_si_006.cif
_cod_data_source_block 6
_cod_original_sg_symbol_H-M 'C 2/c'
_cod_database_code 4102014

loop_
_symmetry_equiv_pos_as_xyz
'x, y, z'
'-x, y, -z+1/2'
'x+1/2, y+1/2, z'
'-x+1/2, y+1/2, -z+1/2'
'-x, -y, -z'
'x, -y, z-1/2'
'-x+1/2, -y+1/2, -z'
'x+1/2, -y+1/2, z-1/2'

loop_
_atom_site_label
_atom_site_type_symbol
_atom_site_fract_x
_atom_site_fract_y
_atom_site_fract_z
_atom_site_U_iso_or_equiv
_atom_site_adp_type
_atom_site_occupancy
_atom_site_symmetry_multiplicity
_atom_site_calc_flag
_atom_site_refinement_flags
_atom_site_disorder_assembly
_atom_site_disorder_group
W1 W 0.680101(10) 0.434886(19) 0.894182(6) 0.03772(11) Uani 1 1 d . . .
P1 P 0.65286(7) 0.25771(14) 0.83834(5) 0.0413(3) Uani 1 1 d . . .
P2 P 0.54473(9) 0.4167(2) 0.87849(7) 0.0713(6) Uani 1 1 d . . .
Cl1 Cl 0.64490(10) 0.57512(14) 0.82494(6) 0.0592(4) Uani 1 1 d . . .
C1 C 0.6907(4) 0.5764(6) 0.9387(2) 0.0594(17) Uani 1 1 d . . .
O1 O 0.6974(3) 0.6519(5) 0.96520(18) 0.0856(17) Uani 1 1 d . A .
C2 C 0.7841(3) 0.4532(7) 0.8942(2) 0.0595(17) Uani 1 1 d . . .
O2 O 0.8435(3) 0.4638(7) 0.8962(2) 0.097(2) Uani 1 1 d . A .
C3 C 0.7110(4) 0.3391(7) 0.9456(2) 0.0636(18) Uani 1 1 d . . .
C41 C 0.7591(9) 0.3033(15) 0.9914(5) 0.035(5) Uani 0.46(3) 1 d P . 1
C51 C 0.838(2) 0.361(5) 1.0188(18) 0.051(5) Uani 0.46(3) 1 d P . 1
H51A H 0.8581 0.3187 1.0476 0.066 Uiso 0.46(3) 1 calc PR . 1
H51B H 0.8318 0.4453 1.0252 0.066 Uiso 0.46(3) 1 calc PR . 1
H51C H 0.8693 0.3541 0.9998 0.066 Uiso 0.46(3) 1 calc PR . 1
C42 C 0.7199(9) 0.2427(16) 0.9819(6) 0.056(6) Uani 0.54(3) 1 d P . 2
C52 C 0.6805(19) 0.121(4) 0.9783(15) 0.051(5) Uani 0.54(3) 1 d P . 2
H52A H 0.7146 0.0560 0.9809 0.066 Uiso 0.54(3) 1 calc PR . 2
H52B H 0.6435 0.1157 0.9488 0.066 Uiso 0.54(3) 1 calc PR . 2
H52C H 0.6588 0.1146 1.0029 0.066 Uiso 0.54(3) 1 calc PR . 2
C61 C 0.5552(5) 0.2212(10) 0.8269(3) 0.0428(13) Uani 0.632(8) 1 d P A 1
H61A H 0.5382 0.1728 0.7988 0.051 Uiso 0.632(8) 1 calc PR A 1
H61B H 0.5488 0.1742 0.8526 0.051 Uiso 0.632(8) 1 calc PR A 1
C71 C 0.5108(4) 0.3381(8) 0.8212(3) 0.0428(13) Uani 0.632(8) 1 d P A 1
H71A H 0.4595 0.3201 0.8139 0.051 Uiso 0.632(8) 1 calc PR A 1
H71B H 0.5183 0.3878 0.7965 0.051 Uiso 0.632(8) 1 calc PR A 1
C62 C 0.5543(9) 0.2564(18) 0.8099(6) 0.0428(13) Uani 0.368(8) 1 d P A 2
H62A H 0.5398 0.3269 0.7901 0.051 Uiso 0.368(8) 1 calc PR A 2
H62B H 0.5403 0.1842 0.7909 0.051 Uiso 0.368(8) 1 calc PR A 2
C72 C 0.5174(8) 0.2579(14) 0.8485(5) 0.0428(13) Uani 0.368(8) 1 d P A 2
H72A H 0.5352 0.1924 0.8706 0.051 Uiso 0.368(8) 1 calc PR A 2
H72B H 0.4652 0.2508 0.8355 0.051 Uiso 0.368(8) 1 calc PR A 2
C8 C 0.6744(3) 0.2575(6) 0.78318(18) 0.0465(13) Uani 1 1 d . A .
C9 C 0.6533(4) 0.1596(6) 0.75272(19) 0.0594(17) Uani 1 1 d . . .
H9 H 0.6257 0.0974 0.7596 0.077 Uiso 1 1 calc R A .
C10 C 0.6733(5) 0.1545(7) 0.7120(2) 0.073(2) Uani 1 1 d . A .
H10 H 0.6591 0.0891 0.6917 0.095 Uiso 1 1 calc R . .
C11 C 0.7134(4) 0.2454(8) 0.7021(2) 0.073(2) Uani 1 1 d . . .
H11 H 0.7273 0.2408 0.6752 0.094 Uiso 1 1 calc R A .
C12 C 0.7342(4) 0.3452(8) 0.7312(2) 0.070(2) Uani 1 1 d . A .
H12 H 0.7608 0.4077 0.7236 0.091 Uiso 1 1 calc R . .
C13 C 0.7144(3) 0.3501(7) 0.7721(2) 0.0568(16) Uani 1 1 d . . .
H13 H 0.7283 0.4160 0.7921 0.074 Uiso 1 1 calc R A .
C14 C 0.6912(3) 0.1116(5) 0.86389(19) 0.0480(13) Uani 1 1 d . A .
C15 C 0.6503(5) 0.0055(6) 0.8556(2) 0.0667(18) Uani 1 1 d . . .
H15 H 0.6022 0.0068 0.8371 0.087 Uiso 1 1 calc R A .
C16 C 0.6826(6) -0.1025(7) 0.8753(3) 0.083(3) Uani 1 1 d . A .
H16 H 0.6556 -0.1738 0.8699 0.107 Uiso 1 1 calc R . .
C17 C 0.7534(6) -0.1052(8) 0.9025(3) 0.084(2) Uani 1 1 d . . .
H17 H 0.7738 -0.1780 0.9157 0.109 Uiso 1 1 calc R A .
C18 C 0.7947(5) -0.0013(7) 0.9106(3) 0.074(2) Uani 1 1 d . A .
H18 H 0.8430 -0.0038 0.9289 0.097 Uiso 1 1 calc R . .
C19 C 0.7633(4) 0.1080(6) 0.8911(2) 0.0570(15) Uani 1 1 d . . .
H19 H 0.7908 0.1787 0.8963 0.074 Uiso 1 1 calc R A .
C20 C 0.4872(4) 0.5481(10) 0.8601(3) 0.0830(18) Uani 1 1 d U A .
C21 C 0.5096(5) 0.6574(11) 0.8786(3) 0.112(3) Uani 1 1 d U . .
H21 H 0.5551 0.6642 0.9005 0.146 Uiso 1 1 calc R A .
C22 C 0.4667(5) 0.7605(12) 0.8660(3) 0.123(3) Uani 1 1 d U A .
H22 H 0.4841 0.8345 0.8796 0.159 Uiso 1 1 calc R . .
C23 C 0.4007(5) 0.7549(14) 0.8345(3) 0.113(2) Uani 1 1 d U . .
H23 H 0.3726 0.8243 0.8257 0.147 Uiso 1 1 calc R A .
C24 C 0.3773(5) 0.6509(13) 0.8168(4) 0.117(3) Uani 1 1 d U A .
H24 H 0.3307 0.6474 0.7961 0.151 Uiso 1 1 calc R . .
C25 C 0.4190(4) 0.5370(12) 0.8271(3) 0.106(2) Uani 1 1 d U . .
H25 H 0.4013 0.4639 0.8128 0.137 Uiso 1 1 calc R A .
C26 C 0.5124(4) 0.3516(7) 0.9238(4) 0.0852(18) Uani 1 1 d U A .
C27 C 0.5482(6) 0.3779(10) 0.9699(4) 0.106(2) Uani 1 1 d U . .
H27 H 0.5887 0.4282 0.9769 0.138 Uiso 1 1 calc R A .
C28 C 0.5256(6) 0.3315(10) 1.0065(5) 0.117(2) Uani 1 1 d U A .
H28 H 0.5502 0.3500 1.0374 0.153 Uiso 1 1 calc R . .
C29 C 0.4649(6) 0.2563(10) 0.9948(5) 0.117(2) Uani 1 1 d U . .
H29 H 0.4472 0.2262 1.0181 0.152 Uiso 1 1 calc R A .
C30 C 0.4318(6) 0.2272(10) 0.9499(5) 0.122(3) Uani 1 1 d U A .
H30 H 0.3927 0.1740 0.9429 0.158 Uiso 1 1 calc R . .
C31 C 0.4545(5) 0.2746(9) 0.9138(4) 0.107(2) Uani 1 1 d U . .
H31 H 0.4303 0.2540 0.8831 0.139 Uiso 1 1 calc R A .
N1 N 0.5000 0.9675(10) 0.7500 0.107(4) Uani 1 2 d S . .
C32 C 0.5000 0.8647(10) 0.7500 0.061(2) Uani 1 2 d S . .
C33 C 0.5000 0.7342(10) 0.7500 0.079(3) Uani 1 2 d S . .
H33A H 0.4809 0.7052 0.7739 0.103 Uiso 0.50 1 calc PR . .
H33B H 0.5487 0.7052 0.7558 0.103 Uiso 0.50 1 calc PR . .
H33C H 0.4704 0.7052 0.7203 0.103 Uiso 0.50 1 calc PR . .

loop_
_atom_site_aniso_label
_atom_site_aniso_U_11
_atom_site_aniso_U_22
_atom_site_aniso_U_33
_atom_site_aniso_U_23
_atom_site_aniso_U_13
_atom_site_aniso_U_12
W1 0.03840(15) 0.04456(17) 0.02696(14) -0.00216(7) 0.00508(9) 0.00133(8)
P1 0.0415(7) 0.0462(8) 0.0352(7) -0.0062(6) 0.0099(5) 0.0036(6)
P2 0.0377(8) 0.1056(16) 0.0721(12) -0.0538(11) 0.0187(8) -0.0085(8)
Cl1 0.0730(10) 0.0505(9) 0.0520(8) 0.0104(6) 0.0157(7) 0.0088(7)
C1 0.062(4) 0.062(4) 0.050(4) -0.010(3) 0.011(3) -0.001(3)
O1 0.110(4) 0.072(4) 0.063(3) -0.035(3) 0.008(3) -0.007(3)
C2 0.043(3) 0.088(5) 0.045(3) -0.001(3) 0.009(3) -0.006(3)
O2 0.053(3) 0.154(6) 0.084(4) -0.024(4) 0.019(3) -0.014(3)
C3 0.082(4) 0.078(5) 0.033(3) 0.004(3) 0.019(3) 0.025(4)
C41 0.046(8) 0.043(10) 0.014(7) 0.008(6) 0.005(5) -0.001(7)
C51 0.037(16) 0.078(14) 0.033(5) 0.002(7) 0.005(9) -0.009(10)
C42 0.060(10) 0.056(9) 0.048(11) -0.006(8) 0.010(8) -0.011(8)
C52 0.037(16) 0.078(14) 0.033(5) 0.002(7) 0.005(9) -0.009(10)
C61 0.043(2) 0.052(4) 0.032(3) -0.009(2) 0.009(2) -0.003(2)
C71 0.043(2) 0.052(4) 0.032(3) -0.009(2) 0.009(2) -0.003(2)
C62 0.043(2) 0.052(4) 0.032(3) -0.009(2) 0.009(2) -0.003(2)
C72 0.043(2) 0.052(4) 0.032(3) -0.009(2) 0.009(2) -0.003(2)
C8 0.049(3) 0.054(3) 0.034(3) 0.003(2) 0.009(2) 0.020(3)
C9 0.087(5) 0.051(4) 0.033(3) -0.001(2) 0.008(3) 0.022(3)
C10 0.107(6) 0.073(5) 0.034(3) -0.002(3) 0.014(3) 0.047(4)
C11 0.083(5) 0.094(6) 0.045(3) 0.010(4) 0.026(3) 0.044(4)
C12 0.068(4) 0.092(6) 0.056(4) 0.013(4) 0.029(3) 0.020(4)
C13 0.045(3) 0.079(5) 0.045(3) -0.001(3) 0.012(2) 0.015(3)
C14 0.070(4) 0.040(3) 0.044(3) 0.000(2) 0.032(3) 0.006(3)
C15 0.096(5) 0.052(4) 0.058(4) -0.010(3) 0.032(4) -0.007(4)
C16 0.141(9) 0.043(4) 0.070(5) 0.000(4) 0.040(5) -0.012(5)
C17 0.133(8) 0.052(5) 0.078(5) 0.010(4) 0.048(6) 0.020(5)
C18 0.094(5) 0.057(5) 0.079(5) 0.018(4) 0.037(4) 0.020(4)
C19 0.066(4) 0.047(4) 0.059(4) 0.009(3) 0.020(3) 0.011(3)
C20 0.045(3) 0.159(5) 0.045(3) -0.014(3) 0.014(2) 0.019(3)
C21 0.075(4) 0.165(6) 0.077(4) -0.047(4) -0.006(3) 0.055(3)
C22 0.083(4) 0.179(5) 0.086(4) -0.035(4) -0.004(3) 0.065(4)
C23 0.064(3) 0.196(6) 0.075(4) 0.017(5) 0.016(3) 0.041(4)
C24 0.051(3) 0.190(6) 0.093(5) 0.052(4) -0.001(3) 0.007(3)
C25 0.050(3) 0.173(5) 0.079(4) 0.036(4) -0.001(3) -0.007(3)
C26 0.068(4) 0.068(4) 0.140(4) -0.040(4) 0.061(3) -0.016(3)
C27 0.107(4) 0.105(5) 0.137(5) -0.056(4) 0.083(4) -0.044(4)
C28 0.124(5) 0.111(5) 0.150(5) -0.042(4) 0.091(4) -0.043(4)
C29 0.108(5) 0.093(5) 0.180(5) -0.018(5) 0.088(5) -0.025(4)
C30 0.094(5) 0.092(5) 0.184(6) 0.009(5) 0.049(4) -0.035(4)
C31 0.079(4) 0.079(5) 0.161(5) -0.002(4) 0.036(4) -0.027(3)
N1 0.137(10) 0.055(6) 0.104(8) 0.000 -0.004(7) 0.000
C32 0.060(5) 0.059(6) 0.050(5) 0.000 -0.006(4) 0.000
C33 0.114(9) 0.063(7) 0.064(6) 0.000 0.032(6) 0.000

loop_
_atom_type_symbol
_atom_type_description
_atom_type_scat_dispersion_real
_atom_type_scat_dispersion_imag
_atom_type_scat_source
C C 0.0033 0.0016 'International Tables Vol C Tables 4.2.6.8 and 6.1.1.4'
H H 0.0000 0.0000 'International Tables Vol C Tables 4.2.6.8 and 6.1.1.4'
Cl Cl 0.1484 0.1585 'International Tables Vol C Tables 4.2.6.8 and 6.1.1.4'
N N 0.0061 0.0033 'International Tables Vol C Tables 4.2.6.8 and 6.1.1.4'
O O 0.0106 0.0060 'International Tables Vol C Tables 4.2.6.8 and 6.1.1.4'
P P 0.1023 0.0942 'International Tables Vol C Tables 4.2.6.8 and 6.1.1.4'
W W -0.8490 6.8722 'International Tables Vol C Tables 4.2.6.8 and 6.1.1.4'

loop_
_geom_angle_atom_site_label_1
_geom_angle_atom_site_label_2
_geom_angle_atom_site_label_3
_geom_angle
_geom_angle_site_symmetry_1
_geom_angle_site_symmetry_3
_geom_angle_publ_flag
C3 W1 C2 89.4(3) . . ?
C3 W1 C1 86.7(3) . . ?
C2 W1 C1 91.3(3) . . ?
C3 W1 Cl1 176.3(3) . . ?
C2 W1 Cl1 87.5(2) . . ?
C1 W1 Cl1 91.3(2) . . ?
C3 W1 P2 99.6(2) . . ?
C2 W1 P2 169.64(19) . . ?
C1 W1 P2 94.4(2) . . ?
Cl1 W1 P2 83.65(7) . . ?
C3 W1 P1 93.8(2) . . ?
C2 W1 P1 94.8(2) . . ?
C1 W1 P1 173.9(2) . . ?
Cl1 W1 P1 88.52(5) . . ?
P2 W1 P1 79.58(5) . . ?
C8 P1 C62 93.9(5) . . ?
C8 P1 C14 101.8(2) . . ?
C62 P1 C14 114.6(7) . . ?
C8 P1 C61 109.3(4) . . ?
C14 P1 C61 98.4(4) . . ?
C8 P1 W1 123.1(2) . . ?
C62 P1 W1 107.0(5) . . ?
C14 P1 W1 114.96(19) . . ?
C61 P1 W1 106.6(3) . . ?
C20 P2 C26 103.1(4) . . ?
C20 P2 C71 94.5(4) . . ?
C26 P2 C71 114.0(4) . . ?
C20 P2 C72 121.2(5) . . ?
C26 P2 C72 83.5(5) . . ?
C20 P2 W1 120.1(3) . . ?
C26 P2 W1 117.8(3) . . ?
C71 P2 W1 105.3(3) . . ?
C72 P2 W1 106.0(4) . . ?
O1 C1 W1 176.9(7) . . ?
O2 C2 W1 177.0(6) . . ?
C41 C3 W1 155.4(9) . . ?
C42 C3 W1 165.8(9) . . ?
C41 C41 C3 115.2(19) 7_657 . ?
C41 C41 C51 117(3) 7_657 . ?
C3 C41 C51 127(2) . . ?
C42 C42 C3 113(2) 7_657 . ?
C42 C42 C52 117(3) 7_657 . ?
C3 C42 C52 129(2) . . ?
C42 C52 H52A 109.5 . . ?
C42 C52 H52B 109.5 . . ?
H52A C52 H52B 109.5 . . ?
C42 C52 H52C 109.5 . . ?
H52A C52 H52C 109.5 . . ?
H52B C52 H52C 109.5 . . ?
C71 C61 P1 110.0(7) . . ?
C71 C61 H61A 109.7 . . ?
P1 C61 H61A 109.7 . . ?
C71 C61 H61B 109.7 . . ?
P1 C61 H61B 109.7 . . ?
H61A C61 H61B 108.2 . . ?
C61 C71 P2 105.1(6) . . ?
C61 C71 H71A 110.7 . . ?
P2 C71 H71A 110.7 . . ?
C61 C71 H71B 110.7 . . ?
P2 C71 H71B 110.7 . . ?
H71A C71 H71B 108.8 . . ?
C72 C62 P1 107.6(11) . . ?
C72 C62 H62A 110.2 . . ?
P1 C62 H62A 110.2 . . ?
C72 C62 H62B 110.2 . . ?
P1 C62 H62B 110.2 . . ?
H62A C62 H62B 108.5 . . ?
C62 C72 P2 103.6(11) . . ?
C62 C72 H72A 111.0 . . ?
P2 C72 H72A 111.0 . . ?
C62 C72 H72B 111.0 . . ?
P2 C72 H72B 111.0 . . ?
H72A C72 H72B 109.0 . . ?
C13 C8 C9 119.1(5) . . ?
C13 C8 P1 121.1(5) . . ?
C9 C8 P1 119.7(5) . . ?
C8 C9 C10 120.4(7) . . ?
C8 C9 H9 119.8 . . ?
C10 C9 H9 119.8 . . ?
C11 C10 C9 119.5(7) . . ?
C11 C10 H10 120.2 . . ?
C9 C10 H10 120.2 . . ?
C10 C11 C12 121.6(6) . . ?
C10 C11 H11 119.2 . . ?
C12 C11 H11 119.2 . . ?
C11 C12 C13 118.8(8) . . ?
C11 C12 H12 120.6 . . ?
C13 C12 H12 120.6 . . ?
C8 C13 C12 120.5(7) . . ?
C8 C13 H13 119.8 . . ?
C12 C13 H13 119.8 . . ?
C19 C14 C15 119.8(6) . . ?
C19 C14 P1 118.5(5) . . ?
C15 C14 P1 121.7(5) . . ?
C14 C15 C16 119.1(8) . . ?
C14 C15 H15 120.4 . . ?
C16 C15 H15 120.4 . . ?
C17 C16 C15 120.8(8) . . ?
C17 C16 H16 119.6 . . ?
C15 C16 H16 119.6 . . ?
C16 C17 C18 120.7(8) . . ?
C16 C17 H17 119.6 . . ?
C18 C17 H17 119.6 . . ?
C17 C18 C19 119.3(8) . . ?
C17 C18 H18 120.4 . . ?
C19 C18 H18 120.4 . . ?
C14 C19 C18 120.3(7) . . ?
C14 C19 H19 119.9 . . ?
C18 C19 H19 119.9 . . ?
C21 C20 C25 119.4(10) . . ?
C21 C20 P2 120.0(6) . . ?
C25 C20 P2 120.6(9) . . ?
C20 C21 C22 121.9(9) . . ?
C20 C21 H21 119.0 . . ?
C22 C21 H21 119.0 . . ?
C23 C22 C21 121.1(13) . . ?
C23 C22 H22 119.4 . . ?
C21 C22 H22 119.4 . . ?
C24 C23 C22 118.2(12) . . ?
C24 C23 H23 120.9 . . ?
C22 C23 H23 120.9 . . ?
C23 C24 C25 124.8(9) . . ?
C23 C24 H24 117.6 . . ?
C25 C24 H24 117.6 . . ?
C20 C25 C24 114.4(11) . . ?
C20 C25 H25 122.8 . . ?
C24 C25 H25 122.8 . . ?
C31 C26 C27 118.7(9) . . ?
C31 C26 P2 121.9(8) . . ?
C27 C26 P2 119.4(6) . . ?
C26 C27 C28 122.2(9) . . ?
C26 C27 H27 118.9 . . ?
C28 C27 H27 118.9 . . ?
C29 C28 C27 117.4(12) . . ?
C29 C28 H28 121.3 . . ?
C27 C28 H28 121.3 . . ?
C30 C29 C28 120.2(11) . . ?
C30 C29 H29 119.9 . . ?
C28 C29 H29 119.9 . . ?
C29 C30 C31 121.8(10) . . ?
C29 C30 H30 119.1 . . ?
C31 C30 H30 119.1 . . ?
C26 C31 C30 119.6(11) . . ?
C26 C31 H31 120.2 . . ?
C30 C31 H31 120.2 . . ?
N1 C32 C33 180.000(13) . . ?
C32 C33 H33A 109.5 . . ?
C32 C33 H33B 109.5 . . ?
H33A C33 H33B 109.5 . . ?
C32 C33 H33C 109.5 . . ?
H33A C33 H33C 109.5 . . ?
H33B C33 H33C 109.5 . . ?

loop_
_geom_bond_atom_site_label_1
_geom_bond_atom_site_label_2
_geom_bond_distance
_geom_bond_site_symmetry_2
_geom_bond_publ_flag
W1 C3 1.819(6) . ?
W1 C2 2.024(6) . ?
W1 C1 2.028(7) . ?
W1 Cl1 2.5195(16) . ?
W1 P2 2.5253(17) . ?
W1 P1 2.5282(14) . ?
P1 C8 1.833(5) . ?
P1 C62 1.838(16) . ?
P1 C14 1.842(6) . ?
P1 C61 1.860(9) . ?
P2 C20 1.810(9) . ?
P2 C26 1.815(9) . ?
P2 C71 1.864(8) . ?
P2 C72 1.968(15) . ?
C1 O1 1.134(8) . ?
C2 O2 1.139(8) . ?
C3 C41 1.465(17) . ?
C3 C42 1.50(2) . ?
C41 C41 1.37(4) 7_657 ?
C41 C51 1.62(6) . ?
C51 H51A 0.9600 . ?
C51 H51B 0.9600 . ?
C51 H51C 0.9600 . ?
C42 C42 1.34(4) 7_657 ?
C42 C52 1.53(5) . ?
C52 H52A 0.9600 . ?
C52 H52B 0.9600 . ?
C52 H52C 0.9600 . ?
C61 C71 1.530(13) . ?
C61 H61A 0.9700 . ?
C61 H61B 0.9700 . ?
C71 H71A 0.9700 . ?
C71 H71B 0.9700 . ?
C62 C72 1.54(2) . ?
C62 H62A 0.9700 . ?
C62 H62B 0.9700 . ?
C72 H72A 0.9700 . ?
C72 H72B 0.9700 . ?
C8 C13 1.382(9) . ?
C8 C9 1.395(9) . ?
C9 C10 1.396(9) . ?
C9 H9 0.9300 . ?
C10 C11 1.356(12) . ?
C10 H10 0.9300 . ?
C11 C12 1.388(11) . ?
C11 H11 0.9300 . ?
C12 C13 1.401(8) . ?
C12 H12 0.9300 . ?
C13 H13 0.9300 . ?
C14 C19 1.388(9) . ?
C14 C15 1.391(10) . ?
C15 C16 1.392(12) . ?
C15 H15 0.9300 . ?
C16 C17 1.367(13) . ?
C16 H16 0.9300 . ?
C17 C18 1.377(13) . ?
C17 H17 0.9300 . ?
C18 C19 1.398(10) . ?
C18 H18 0.9300 . ?
C19 H19 0.9300 . ?
C20 C21 1.344(14) . ?
C20 C25 1.395(11) . ?
C21 C22 1.391(14) . ?
C21 H21 0.9300 . ?
C22 C23 1.342(13) . ?
C22 H22 0.9300 . ?
C23 C24 1.287(17) . ?
C23 H23 0.9300 . ?
C24 C25 1.475(17) . ?
C24 H24 0.9300 . ?
C25 H25 0.9300 . ?
C26 C31 1.365(11) . ?
C26 C27 1.382(14) . ?
C27 C28 1.401(14) . ?
C27 H27 0.9300 . ?
C28 C29 1.393(14) . ?
C28 H28 0.9300 . ?
C29 C30 1.349(17) . ?
C29 H29 0.9300 . ?
C30 C31 1.393(15) . ?
C30 H30 0.9300 . ?
C31 H31 0.9300 . ?
N1 C32 1.134(15) . ?
C32 C33 1.440(15) . ?
C33 H33A 0.9600 . ?
C33 H33B 0.9600 . ?
C33 H33C 0.9600 . ?
